data_4065081
loop_
_publ_author_name
'Melgarejo, Doris Y.'
'Chiarella, Gina M.'
'Fackler, John P.'

_publ_section_title
;
 Novel Mixed Coordination of N and C Donors to Gold--Gold Centers
;
_journal_issue 20
_journal_name_full Organometallics
_journal_page_first 5374
_journal_paper_doi 10.1021/om200556x
_journal_volume 30
_journal_year 2011
_chemical_formula_moiety 'C45 H49 Au2 N2 P2, N O3 '
_chemical_formula_sum 'C45 H49 Au2 N3 O3 P2'
_chemical_formula_weight 1135.75
_chemical_name_systematic
; 
 ? 
;
_space_group_IT_number 13
_symmetry_cell_setting monoclinic
_symmetry_space_group_name_Hall '-P 2yc'
_symmetry_space_group_name_H-M 'P 1 2/c 1'
_atom_sites_solution_hydrogens geom
_atom_sites_solution_primary direct
_atom_sites_solution_secondary difmap
_audit_creation_method SHELXL-97
_cell_angle_alpha 90.00
_cell_angle_beta 100.972(9)
_cell_angle_gamma 90.00
_cell_formula_units_Z 4
_cell_length_a 20.034(16)
_cell_length_b 16.208(13)
_cell_length_c 13.630(11)
_cell_measurement_reflns_used 3975
_cell_measurement_temperature 213(2)
_cell_measurement_theta_max 21.56
_cell_measurement_theta_min 2.36
_cell_volume 4345(6)
_computing_cell_refinement 'APEX-II (BRUKER-NONIUS, 2008)'
_computing_data_collection 'APEX-II (BRUKER-NONIUS, 2008)'
_computing_data_reduction 'APEX-II (BRUKER-NONIUS, 2008)'
_computing_molecular_graphics 'SHELXS-97 (Sheldrick, 2008)'
_computing_publication_material 'SHELXS-97 (Sheldrick, 2008)'
_computing_structure_refinement 'SHELXS-97 (Sheldrick, 2008)'
_computing_structure_solution 'SHELXS-97 (Sheldrick, 2008)'
_diffrn_ambient_temperature 213(2)
_diffrn_measured_fraction_theta_full 0.982
_diffrn_measured_fraction_theta_max 0.982
_diffrn_measurement_device_type 'APEX II'
_diffrn_measurement_method 'omega scans'
_diffrn_radiation_monochromator graphite
_diffrn_radiation_source 'fine-focus sealed tube'
_diffrn_radiation_type MoK\a
_diffrn_radiation_wavelength 0.71073
_diffrn_reflns_av_R_equivalents 0.1238
_diffrn_reflns_av_sigmaI/netI 0.1237
_diffrn_reflns_limit_h_max 24
_diffrn_reflns_limit_h_min -24
_diffrn_reflns_limit_k_max 20
_diffrn_reflns_limit_k_min -20
_diffrn_reflns_limit_l_max 16
_diffrn_reflns_limit_l_min -16
_diffrn_reflns_number 36939
_diffrn_reflns_theta_full 26.28
_diffrn_reflns_theta_max 26.28
_diffrn_reflns_theta_min 1.97
_diffrn_standards_decay_% 0
_diffrn_standards_interval_count 0
_diffrn_standards_interval_time 0
_diffrn_standards_number 0
_exptl_absorpt_coefficient_mu 6.861
_exptl_absorpt_correction_T_max 0.2175
_exptl_absorpt_correction_T_min 0.1802
_exptl_absorpt_correction_type multi-scan
_exptl_absorpt_process_details 'SADABS; (Sheldrick, 2006)'
_exptl_crystal_colour colourless
_exptl_crystal_density_diffrn 1.736
_exptl_crystal_density_method 'not measured'
_exptl_crystal_description block
_exptl_crystal_F_000 2208
_exptl_crystal_size_max 0.38
_exptl_crystal_size_mid 0.36
_exptl_crystal_size_min 0.32
_refine_diff_density_max 1.152
_refine_diff_density_min -2.818
_refine_diff_density_rms 0.174
_refine_ls_extinction_method none
_refine_ls_goodness_of_fit_ref 1.099
_refine_ls_hydrogen_treatment constr
_refine_ls_matrix_type full
_refine_ls_number_parameters 508
_refine_ls_number_reflns 8637
_refine_ls_number_restraints 338
_refine_ls_restrained_S_all 1.105
_refine_ls_R_factor_all 0.1147
_refine_ls_R_factor_gt 0.0682
_refine_ls_shift/su_max 0.001
_refine_ls_shift/su_mean 0.000
_refine_ls_structure_factor_coef Fsqd
_refine_ls_weighting_details 'calc w=1/[\s^2^(Fo^2^)+(0.0270P)^2^+4.9475P] where P=(Fo^2^+2Fc^2^)/3'
_refine_ls_weighting_scheme calc
_refine_ls_wR_factor_gt 0.1271
_refine_ls_wR_factor_ref 0.1370
_reflns_number_gt 4943
_reflns_number_total 8637
_reflns_threshold_expression >2sigma(I)
_cod_data_source_file om200556x_si_001.cif
_cod_data_source_block 1_Au2_Form_Ylide2-NO3_d30-13
_cod_original_sg_symbol_H-M P2/c
_cod_database_code 4065081

loop_
_symmetry_equiv_pos_as_xyz
'x, y, z'
'-x, y, -z+1/2'
'-x, -y, -z'
'x, -y, z-1/2'

loop_
_atom_site_label
_atom_site_type_symbol
_atom_site_fract_x
_atom_site_fract_y
_atom_site_fract_z
_atom_site_U_iso_or_equiv
_atom_site_adp_type
_atom_site_occupancy
_atom_site_symmetry_multiplicity
_atom_site_calc_flag
_atom_site_refinement_flags
O4 O 0.513(2) 0.504(2) 0.292(3) 0.186(9) Uani 0.50 1 d PU
Au1 Au 0.25429(2) 0.79047(3) 0.84716(4) 0.04710(18) Uani 1 1 d .
Au2 Au 0.26501(2) 0.70282(3) 0.65715(4) 0.03851(16) Uani 1 1 d .
P2 P 0.39261(17) 0.6680(2) 0.5555(3) 0.0472(9) Uani 1 1 d .
P1 P 0.35278(16) 0.8206(2) 1.0549(3) 0.0520(10) Uani 1 1 d U
N1 N 0.1512(5) 0.7870(6) 0.7756(8) 0.049(3) Uani 1 1 d .
N2 N 0.1594(4) 0.7159(6) 0.6345(8) 0.049(3) Uani 1 1 d .
N3 N 0.5000 0.0956(15) 0.2500 0.114(6) Uani 1 2 d SU
O1 O 0.5000 0.1676(10) 0.2500 0.122(6) Uani 1 2 d SU
O2 O 0.4797(6) 0.0538(8) 0.3163(12) 0.128(5) Uani 1 1 d U
C1 C 0.1241(6) 0.7510(7) 0.6939(10) 0.039(3) Uani 1 1 d .
H1 H 0.0764 0.7498 0.6760 0.047 Uiso 1 1 calc R
C2 C 0.3523(6) 0.7968(9) 0.9267(10) 0.067(5) Uani 1 1 d .
H2A H 0.3752 0.7439 0.9223 0.080 Uiso 1 1 calc R
H2B H 0.3774 0.8394 0.8978 0.080 Uiso 1 1 calc R
C3 C 0.3682(6) 0.6834(8) 0.6731(10) 0.051(4) Uani 1 1 d .
H3A H 0.3926 0.7311 0.7065 0.062 Uiso 1 1 calc R
H3B H 0.3810 0.6348 0.7153 0.062 Uiso 1 1 calc R
C4 C 0.1067(6) 0.8212(8) 0.8398(10) 0.055(3) Uani 1 1 d DU
C5 C 0.0960(7) 0.9060(9) 0.8332(12) 0.078(5) Uani 1 1 d DU
C6 C 0.0535(8) 0.9418(11) 0.8899(14) 0.096(5) Uani 1 1 d DU
H6 H 0.0423 0.9981 0.8824 0.115 Uiso 1 1 calc R
C7 C 0.0277(8) 0.8937(11) 0.9578(15) 0.106(6) Uani 1 1 d DU
H7 H 0.0014 0.9191 0.9995 0.127 Uiso 1 1 calc R
C8 C 0.0392(7) 0.8096(11) 0.9663(12) 0.086(5) Uani 1 1 d DU
H8 H 0.0204 0.7782 1.0122 0.103 Uiso 1 1 calc R
C9 C 0.0791(7) 0.7723(8) 0.9055(11) 0.064(4) Uani 1 1 d DU
C10 C 0.0928(8) 0.6789(9) 0.9076(13) 0.096(6) Uani 1 1 d DU
H10A H 0.1414 0.6691 0.9257 0.144 Uiso 1 1 calc R
H10B H 0.0757 0.6558 0.8420 0.144 Uiso 1 1 calc R
H10C H 0.0701 0.6530 0.9563 0.144 Uiso 1 1 calc R
C11 C 0.1243(8) 0.9612(10) 0.7591(14) 0.100(6) Uani 1 1 d DU
H11A H 0.1181 0.9342 0.6945 0.150 Uiso 1 1 calc R
H11B H 0.1724 0.9709 0.7836 0.150 Uiso 1 1 calc R
H11C H 0.1003 1.0135 0.7523 0.150 Uiso 1 1 calc R
C12 C 0.1223(6) 0.6728(8) 0.5455(10) 0.051(3) Uani 1 1 d DU
C13 C 0.1019(6) 0.5928(8) 0.5574(11) 0.064(4) Uani 1 1 d DU
C14 C 0.0711(7) 0.5503(12) 0.4724(13) 0.096(5) Uani 1 1 d DU
H14 H 0.0576 0.4951 0.4773 0.116 Uiso 1 1 calc R
C15 C 0.0602(8) 0.5892(11) 0.3804(14) 0.095(5) Uani 1 1 d DU
H15 H 0.0389 0.5599 0.3234 0.114 Uiso 1 1 calc R
C16 C 0.0800(8) 0.6703(11) 0.3698(13) 0.092(5) Uani 1 1 d DU
H16 H 0.0719 0.6956 0.3066 0.110 Uiso 1 1 calc R
C17 C 0.1118(7) 0.7137(9) 0.4538(11) 0.074(4) Uani 1 1 d DU
C18 C 0.1340(8) 0.8034(10) 0.4442(12) 0.100(6) Uani 1 1 d DU
H18A H 0.1813 0.8048 0.4375 0.150 Uiso 1 1 calc R
H18B H 0.1285 0.8340 0.5033 0.150 Uiso 1 1 calc R
H18C H 0.1061 0.8283 0.3856 0.150 Uiso 1 1 calc R
C19 C 0.1121(8) 0.5530(9) 0.6615(14) 0.103(6) Uani 1 1 d DU
H19A H 0.0766 0.5715 0.6957 0.154 Uiso 1 1 calc R
H19B H 0.1561 0.5689 0.6997 0.154 Uiso 1 1 calc R
H19C H 0.1101 0.4934 0.6546 0.154 Uiso 1 1 calc R
C20 C 0.4386(7) 0.8179(11) 1.1303(12) 0.102(6) Uani 1 1 d .
H20A H 0.4375 0.8382 1.1970 0.154 Uiso 1 1 calc R
H20B H 0.4684 0.8524 1.0996 0.154 Uiso 1 1 calc R
H20C H 0.4553 0.7616 1.1345 0.154 Uiso 1 1 calc R
C21 C 0.3186(5) 0.9205(7) 1.0740(9) 0.044(3) Uani 1 1 d D
C22 C 0.3506(7) 0.9757(8) 1.1449(9) 0.052(4) Uani 1 1 d DU
H22 H 0.3921 0.9599 1.1850 0.063 Uiso 1 1 calc R
C23 C 0.3249(7) 1.0528(9) 1.1602(12) 0.076(4) Uani 1 1 d DU
H23 H 0.3492 1.0905 1.2059 0.092 Uiso 1 1 calc R
C24 C 0.2613(8) 1.0716(10) 1.1044(13) 0.091(5) Uani 1 1 d DU
H24 H 0.2429 1.1244 1.1096 0.109 Uiso 1 1 calc R
C25 C 0.2247(8) 1.0140(9) 1.0415(13) 0.098(5) Uani 1 1 d DU
H25 H 0.1791 1.0249 1.0121 0.118 Uiso 1 1 calc R
C26 C 0.2545(6) 0.9401(9) 1.0211(11) 0.085(5) Uani 1 1 d DU
H26 H 0.2315 0.9040 0.9721 0.102 Uiso 1 1 calc R
C27 C 0.3069(9) 0.7391(11) 1.1036(15) 0.106(3) Uani 1 1 d DU
C28 C 0.3398(9) 0.6669(10) 1.1382(14) 0.107(3) Uani 1 1 d DU
H28 H 0.3859 0.6586 1.1356 0.128 Uiso 1 1 calc R
C29 C 0.3024(9) 0.6068(11) 1.1771(14) 0.107(3) Uani 1 1 d DU
H29 H 0.3219 0.5551 1.1963 0.128 Uiso 1 1 calc R
C30 C 0.2359(9) 0.6238(11) 1.1875(14) 0.107(3) Uani 1 1 d DU
H30 H 0.2125 0.5835 1.2174 0.128 Uiso 1 1 calc R
C31 C 0.2023(9) 0.6964(10) 1.1564(14) 0.107(3) Uani 1 1 d DU
H31 H 0.1566 0.7060 1.1602 0.128 Uiso 1 1 calc R
C32 C 0.2421(9) 0.7536(11) 1.1192(14) 0.107(3) Uani 1 1 d DU
H32 H 0.2236 0.8063 1.1033 0.128 Uiso 1 1 calc R
C33 C 0.4816(6) 0.6478(10) 0.5774(12) 0.080(5) Uani 1 1 d .
H33A H 0.4941 0.6277 0.5163 0.120 Uiso 1 1 calc R
H33B H 0.4927 0.6064 0.6293 0.120 Uiso 1 1 calc R
H33C H 0.5063 0.6982 0.5983 0.120 Uiso 1 1 calc R
C34 C 0.3521(6) 0.5833(7) 0.4892(9) 0.042(3) Uani 1 1 d DU
C35 C 0.3856(7) 0.5263(8) 0.4409(12) 0.070(4) Uani 1 1 d DU
H35 H 0.4322 0.5345 0.4422 0.084 Uiso 1 1 calc R
C36 C 0.3547(7) 0.4577(9) 0.3904(13) 0.084(5) Uani 1 1 d DU
H36 H 0.3801 0.4216 0.3577 0.101 Uiso 1 1 calc R
C37 C 0.2861(7) 0.4426(9) 0.3885(12) 0.076(4) Uani 1 1 d DU
H37 H 0.2657 0.3939 0.3596 0.091 Uiso 1 1 calc R
C38 C 0.2480(8) 0.5003(8) 0.4298(13) 0.090(5) Uani 1 1 d DU
H38 H 0.2007 0.4949 0.4240 0.108 Uiso 1 1 calc R
C39 C 0.2831(7) 0.5661(9) 0.4796(12) 0.077(5) Uani 1 1 d DU
H39 H 0.2575 0.6033 0.5104 0.092 Uiso 1 1 calc R
C40 C 0.3785(8) 0.7620(9) 0.4832(12) 0.073(4) Uani 1 1 d DU
C41 C 0.4194(8) 0.8300(8) 0.5133(12) 0.082(4) Uani 1 1 d DU
H41 H 0.4539 0.8254 0.5704 0.099 Uiso 1 1 calc R
C42 C 0.4112(9) 0.9044(9) 0.4622(14) 0.096(5) Uani 1 1 d DU
H42 H 0.4425 0.9480 0.4766 0.115 Uiso 1 1 calc R
C43 C 0.3529(10) 0.9096(11) 0.3879(15) 0.109(6) Uani 1 1 d DU
H43 H 0.3421 0.9621 0.3602 0.131 Uiso 1 1 calc R
C44 C 0.3093(10) 0.8464(10) 0.3504(14) 0.118(6) Uani 1 1 d DU
H44 H 0.2750 0.8507 0.2931 0.142 Uiso 1 1 calc R
C45 C 0.3225(9) 0.7762(10) 0.4080(13) 0.096(5) Uani 1 1 d DU
H45 H 0.2902 0.7336 0.3949 0.116 Uiso 1 1 calc R
O3 O 0.4997(9) 0.6122(12) 0.3207(16) 0.192(7) Uani 1 1 d U
N4 N 0.5000 0.574(3) 0.2500 0.186(8) Uani 1 2 d SU

loop_
_atom_site_aniso_label
_atom_site_aniso_U_11
_atom_site_aniso_U_22
_atom_site_aniso_U_33
_atom_site_aniso_U_23
_atom_site_aniso_U_13
_atom_site_aniso_U_12
O4 0.177(12) 0.203(15) 0.203(16) 0.010(9) 0.097(13) 0.006(9)
Au1 0.0373(3) 0.0626(4) 0.0395(4) -0.0144(3) 0.0026(2) 0.0060(3)
Au2 0.0386(3) 0.0410(3) 0.0368(3) -0.0048(3) 0.0093(2) -0.0014(2)
P2 0.046(2) 0.045(2) 0.056(3) -0.0095(18) 0.0227(18) -0.0066(16)
P1 0.0348(18) 0.076(3) 0.042(2) -0.007(2) -0.0008(16) 0.0079(17)
N1 0.038(6) 0.061(7) 0.045(8) -0.029(6) 0.003(5) 0.013(5)
N2 0.031(5) 0.068(8) 0.047(8) -0.021(6) 0.000(5) 0.013(5)
N3 0.083(11) 0.055(11) 0.186(17) 0.000 -0.019(11) 0.000
O1 0.099(11) 0.052(9) 0.191(16) 0.000 -0.033(10) 0.000
O2 0.085(8) 0.091(10) 0.201(16) 0.007(8) 0.007(8) -0.020(6)
C1 0.029(7) 0.032(7) 0.053(10) -0.004(6) 0.001(6) 0.007(5)
C2 0.045(8) 0.106(12) 0.053(10) -0.042(9) 0.020(7) -0.005(8)
C3 0.053(8) 0.065(9) 0.041(9) -0.020(7) 0.022(7) -0.020(7)
C4 0.035(7) 0.087(10) 0.038(9) -0.023(7) -0.007(6) 0.006(7)
C5 0.049(8) 0.077(11) 0.105(13) -0.050(10) 0.005(8) 0.012(8)
C6 0.054(9) 0.092(11) 0.141(15) -0.063(10) 0.017(9) 0.012(8)
C7 0.064(10) 0.119(13) 0.141(17) -0.074(13) 0.038(10) 0.006(10)
C8 0.039(8) 0.127(14) 0.096(15) -0.020(12) 0.027(8) -0.015(9)
C9 0.046(8) 0.091(9) 0.058(11) -0.034(8) 0.014(7) -0.010(7)
C10 0.085(12) 0.108(10) 0.105(16) 0.028(12) 0.046(11) 0.004(10)
C11 0.089(13) 0.076(12) 0.134(18) -0.021(12) 0.017(12) 0.011(10)
C12 0.034(6) 0.072(9) 0.047(8) -0.028(7) 0.005(6) -0.001(6)
C13 0.034(7) 0.064(8) 0.091(10) -0.046(8) 0.006(7) -0.002(6)
C14 0.056(8) 0.117(12) 0.113(12) -0.049(10) 0.010(9) -0.020(8)
C15 0.063(9) 0.125(13) 0.096(12) -0.049(11) 0.009(9) -0.009(9)
C16 0.069(9) 0.136(12) 0.071(10) -0.033(10) 0.014(8) -0.018(9)
C17 0.062(8) 0.109(10) 0.048(9) -0.022(8) 0.002(7) 0.003(8)
C18 0.103(11) 0.126(12) 0.061(11) 0.051(10) -0.012(9) -0.002(10)
C19 0.106(13) 0.051(10) 0.145(19) 0.005(11) 0.012(13) -0.021(9)
C20 0.055(10) 0.169(19) 0.072(14) -0.025(13) -0.015(9) 0.020(11)
C21 0.028(7) 0.063(9) 0.043(9) -0.007(7) 0.009(6) -0.014(6)
C22 0.060(9) 0.067(8) 0.030(9) -0.003(7) 0.008(7) -0.021(7)
C23 0.079(10) 0.074(9) 0.078(11) -0.015(9) 0.018(9) -0.028(8)
C24 0.109(8) 0.075(7) 0.081(8) -0.031(7) 0.000(7) 0.009(7)
C25 0.101(9) 0.090(9) 0.088(10) -0.046(8) -0.024(8) 0.027(7)
C26 0.061(9) 0.108(11) 0.070(11) -0.055(9) -0.030(8) 0.045(8)
C27 0.118(4) 0.092(4) 0.105(4) 0.011(3) 0.013(3) -0.012(3)
C28 0.119(4) 0.092(4) 0.106(4) 0.011(3) 0.012(3) -0.012(3)
C29 0.119(4) 0.092(4) 0.106(4) 0.011(3) 0.012(3) -0.012(3)
C30 0.119(4) 0.093(4) 0.106(4) 0.011(3) 0.012(3) -0.013(3)
C31 0.119(4) 0.093(4) 0.106(4) 0.011(3) 0.013(3) -0.013(3)
C32 0.118(4) 0.092(4) 0.106(4) 0.011(3) 0.013(3) -0.013(3)
C33 0.044(9) 0.106(13) 0.103(14) -0.039(11) 0.046(9) -0.019(8)
C34 0.054(8) 0.029(7) 0.048(9) 0.007(6) 0.023(6) 0.004(6)
C35 0.052(8) 0.067(9) 0.093(11) -0.026(8) 0.018(7) 0.005(7)
C36 0.063(8) 0.074(9) 0.116(12) -0.044(9) 0.021(9) 0.002(7)
C37 0.080(9) 0.055(8) 0.098(11) -0.039(8) 0.029(9) -0.010(7)
C38 0.105(11) 0.064(10) 0.115(13) -0.056(9) 0.055(10) -0.050(9)
C39 0.064(9) 0.081(10) 0.095(12) -0.039(9) 0.041(8) -0.018(8)
C40 0.115(11) 0.048(8) 0.066(10) -0.017(8) 0.045(8) -0.026(8)
C41 0.122(11) 0.049(8) 0.089(11) -0.004(8) 0.051(9) -0.016(8)
C42 0.148(12) 0.037(8) 0.120(13) -0.003(9) 0.072(10) -0.019(9)
C43 0.170(12) 0.058(9) 0.103(11) -0.002(9) 0.038(10) -0.004(9)
C44 0.176(12) 0.082(10) 0.090(11) 0.012(9) 0.009(10) 0.003(9)
C45 0.146(13) 0.066(10) 0.078(12) 0.027(8) 0.024(10) -0.023(9)
O3 0.189(11) 0.204(14) 0.210(16) -0.014(8) 0.112(12) -0.053(8)
N4 0.178(10) 0.202(14) 0.204(15) 0.000 0.105(12) 0.000

loop_
_atom_type_symbol
_atom_type_description
_atom_type_scat_dispersion_real
_atom_type_scat_dispersion_imag
_atom_type_scat_source
C C 0.0033 0.0016 'International Tables Vol C Tables 4.2.6.8 and 6.1.1.4'
H H 0.0000 0.0000 'International Tables Vol C Tables 4.2.6.8 and 6.1.1.4'
N N 0.0061 0.0033 'International Tables Vol C Tables 4.2.6.8 and 6.1.1.4'
P P 0.1023 0.0942 'International Tables Vol C Tables 4.2.6.8 and 6.1.1.4'
Au Au -2.0133 8.8022 'International Tables Vol C Tables 4.2.6.8 and 6.1.1.4'
O O 0.0106 0.0060 'International Tables Vol C Tables 4.2.6.8 and 6.1.1.4'

loop_
_geom_angle_atom_site_label_1
_geom_angle_atom_site_label_2
_geom_angle_atom_site_label_3
_geom_angle
_geom_angle_site_symmetry_1
_geom_angle_site_symmetry_3
O4 O4 N4 63(2) 2_655 .
O4 O4 O3 98.6(19) 2_655 .
C2 Au1 N1 175.6(4) . .
C2 Au1 Au2 105.1(3) . .
N1 Au1 Au2 79.2(3) . .
C3 Au2 N2 176.2(4) . .
C3 Au2 Au1 102.5(3) . .
N2 Au2 Au1 81.0(3) . .
C33 P2 C34 107.0(6) . .
C33 P2 C3 108.3(7) . .
C34 P2 C3 113.2(6) . .
C33 P2 C40 107.1(7) . .
C34 P2 C40 111.7(6) . .
C3 P2 C40 109.4(7) . .
C21 P1 C2 113.9(7) . .
C21 P1 C27 111.8(7) . .
C2 P1 C27 107.0(8) . .
C21 P1 C20 106.5(7) . .
C2 P1 C20 112.0(7) . .
C27 P1 C20 105.4(9) . .
C1 N1 C4 118.9(10) . .
C1 N1 Au1 128.9(8) . .
C4 N1 Au1 111.5(8) . .
C1 N2 C12 118.0(10) . .
C1 N2 Au2 127.3(9) . .
C12 N2 Au2 114.4(7) . .
O2 N3 O2 115(3) . 2_655
O2 N3 O1 122.6(13) . .
O2 N3 O1 122.6(13) 2_655 .
N1 C1 N2 123.2(11) . .
N1 C1 H1 118.4 . .
N2 C1 H1 118.4 . .
P1 C2 Au1 110.7(6) . .
P1 C2 H2A 109.5 . .
Au1 C2 H2A 109.5 . .
P1 C2 H2B 109.5 . .
Au1 C2 H2B 109.5 . .
H2A C2 H2B 108.1 . .
P2 C3 Au2 111.7(7) . .
P2 C3 H3A 109.3 . .
Au2 C3 H3A 109.3 . .
P2 C3 H3B 109.3 . .
Au2 C3 H3B 109.3 . .
H3A C3 H3B 107.9 . .
C5 C4 C9 122.0(13) . .
C5 C4 N1 115.9(12) . .
C9 C4 N1 122.0(12) . .
C4 C5 C6 118.9(15) . .
C4 C5 C11 123.1(13) . .
C6 C5 C11 117.8(14) . .
C7 C6 C5 119.0(16) . .
C7 C6 H6 120.5 . .
C5 C6 H6 120.5 . .
C6 C7 C8 122.2(16) . .
C6 C7 H7 118.9 . .
C8 C7 H7 118.9 . .
C7 C8 C9 118.9(15) . .
C7 C8 H8 120.6 . .
C9 C8 H8 120.6 . .
C4 C9 C8 118.7(14) . .
C4 C9 C10 118.8(12) . .
C8 C9 C10 122.5(14) . .
C9 C10 H10A 109.5 . .
C9 C10 H10B 109.5 . .
H10A C10 H10B 109.5 . .
C9 C10 H10C 109.5 . .
H10A C10 H10C 109.5 . .
H10B C10 H10C 109.5 . .
C5 C11 H11A 109.5 . .
C5 C11 H11B 109.5 . .
H11A C11 H11B 109.5 . .
C5 C11 H11C 109.5 . .
H11A C11 H11C 109.5 . .
H11B C11 H11C 109.5 . .
C17 C12 C13 123.7(13) . .
C17 C12 N2 118.6(12) . .
C13 C12 N2 117.7(12) . .
C14 C13 C12 117.6(15) . .
C14 C13 C19 121.5(15) . .
C12 C13 C19 120.9(12) . .
C13 C14 C15 119.9(18) . .
C13 C14 H14 120.0 . .
C15 C14 H14 120.0 . .
C14 C15 C16 121.8(18) . .
C14 C15 H15 119.1 . .
C16 C15 H15 119.1 . .
C17 C16 C15 119.2(17) . .
C17 C16 H16 120.4 . .
C15 C16 H16 120.4 . .
C12 C17 C16 117.7(15) . .
C12 C17 C18 122.0(13) . .
C16 C17 C18 120.3(15) . .
C17 C18 H18A 109.5 . .
C17 C18 H18B 109.5 . .
H18A C18 H18B 109.5 . .
C17 C18 H18C 109.5 . .
H18A C18 H18C 109.5 . .
H18B C18 H18C 109.5 . .
C13 C19 H19A 109.5 . .
C13 C19 H19B 109.5 . .
H19A C19 H19B 109.5 . .
C13 C19 H19C 109.5 . .
H19A C19 H19C 109.5 . .
H19B C19 H19C 109.5 . .
P1 C20 H20A 109.5 . .
P1 C20 H20B 109.5 . .
H20A C20 H20B 109.5 . .
P1 C20 H20C 109.5 . .
H20A C20 H20C 109.5 . .
H20B C20 H20C 109.5 . .
C22 C21 C26 118.5(12) . .
C22 C21 P1 123.1(9) . .
C26 C21 P1 118.2(9) . .
C21 C22 C23 123.7(13) . .
C21 C22 H22 118.2 . .
C23 C22 H22 118.2 . .
C22 C23 C24 116.4(14) . .
C22 C23 H23 121.8 . .
C24 C23 H23 121.8 . .
C25 C24 C23 121.1(15) . .
C25 C24 H24 119.4 . .
C23 C24 H24 119.4 . .
C24 C25 C26 120.6(15) . .
C24 C25 H25 119.7 . .
C26 C25 H25 119.7 . .
C25 C26 C21 119.0(13) . .
C25 C26 H26 120.5 . .
C21 C26 H26 120.5 . .
C28 C27 C32 119.7(18) . .
C28 C27 P1 120.1(14) . .
C32 C27 P1 119.6(13) . .
C27 C28 C29 117.8(18) . .
C27 C28 H28 121.1 . .
C29 C28 H28 121.1 . .
C30 C29 C28 119.6(18) . .
C30 C29 H29 120.2 . .
C28 C29 H29 120.2 . .
C29 C30 C31 123.8(18) . .
C29 C30 H30 118.1 . .
C31 C30 H30 118.1 . .
C30 C31 C32 113.7(18) . .
C30 C31 H31 123.1 . .
C32 C31 H31 123.1 . .
C31 C32 C27 124.8(19) . .
C31 C32 H32 117.6 . .
C27 C32 H32 117.6 . .
P2 C33 H33A 109.5 . .
P2 C33 H33B 109.5 . .
H33A C33 H33B 109.5 . .
P2 C33 H33C 109.5 . .
H33A C33 H33C 109.5 . .
H33B C33 H33C 109.5 . .
C35 C34 C39 112.7(12) . .
C35 C34 P2 123.4(10) . .
C39 C34 P2 123.9(9) . .
C34 C35 C36 124.1(13) . .
C34 C35 H35 117.9 . .
C36 C35 H35 117.9 . .
C37 C36 C35 119.6(13) . .
C37 C36 H36 120.2 . .
C35 C36 H36 120.2 . .
C38 C37 C36 119.3(13) . .
C38 C37 H37 120.3 . .
C36 C37 H37 120.3 . .
C37 C38 C39 116.8(14) . .
C37 C38 H38 121.6 . .
C39 C38 H38 121.6 . .
C34 C39 C38 127.1(13) . .
C34 C39 H39 116.5 . .
C38 C39 H39 116.5 . .
C45 C40 C41 115.8(16) . .
C45 C40 P2 124.3(11) . .
C41 C40 P2 119.1(13) . .
C40 C41 C42 122.4(17) . .
C40 C41 H41 118.8 . .
C42 C41 H41 118.8 . .
C43 C42 C41 114.8(17) . .
C43 C42 H42 122.6 . .
C41 C42 H42 122.6 . .
C44 C43 C42 127.4(18) . .
C44 C43 H43 116.3 . .
C42 C43 H43 116.3 . .
C43 C44 C45 111.2(18) . .
C43 C44 H44 124.4 . .
C45 C44 H44 124.4 . .
C40 C45 C44 126.8(17) . .
C40 C45 H45 116.6 . .
C44 C45 H45 116.6 . .
O4 N4 O4 54(4) 2_655 .
O4 N4 O3 145(4) 2_655 .
O4 N4 O3 98(2) . .
O4 N4 O3 98(2) 2_655 2_655
O4 N4 O3 145(4) . 2_655
O3 N4 O3 115(6) . 2_655

loop_
_geom_bond_atom_site_label_1
_geom_bond_atom_site_label_2
_geom_bond_distance
_geom_bond_site_symmetry_2
O4 O4 1.16(8) 2_655
O4 N4 1.28(4) .
O4 O3 1.83(4) .
Au1 C2 2.057(13) .
Au1 N1 2.110(10) .
Au1 Au2 2.997(2) .
Au2 C3 2.061(12) .
Au2 N2 2.090(9) .
P2 C33 1.780(13) .
P2 C34 1.755(12) .
P2 C3 1.780(12) .
P2 C40 1.808(16) .
P1 C21 1.796(13) .
P1 C2 1.787(13) .
P1 C27 1.807(18) .
P1 C20 1.828(14) .
N1 C1 1.283(14) .
N1 C4 1.470(15) .
N2 C1 1.303(14) .
N2 C12 1.473(15) .
N3 O2 1.258(15) .
N3 O2 1.258(15) 2_655
N3 O1 1.17(2) .
C1 H1 0.9400 .
C2 H2A 0.9800 .
C2 H2B 0.9800 .
C3 H3A 0.9800 .
C3 H3B 0.9800 .
C4 C5 1.391(14) .
C4 C9 1.387(14) .
C5 C6 1.382(14) .
C5 C11 1.537(15) .
C6 C7 1.384(16) .
C6 H6 0.9400 .
C7 C8 1.384(15) .
C7 H7 0.9400 .
C8 C9 1.394(14) .
C8 H8 0.9400 .
C9 C10 1.538(14) .
C10 H10A 0.9700 .
C10 H10B 0.9700 .
C10 H10C 0.9700 .
C11 H11A 0.9700 .
C11 H11B 0.9700 .
C11 H11C 0.9700 .
C12 C17 1.396(14) .
C12 C13 1.379(14) .
C13 C14 1.388(14) .
C13 C19 1.536(15) .
C14 C15 1.383(16) .
C14 H14 0.9400 .
C15 C16 1.389(15) .
C15 H15 0.9400 .
C16 C17 1.391(14) .
C16 H16 0.9400 .
C17 C18 1.534(14) .
C18 H18A 0.9700 .
C18 H18B 0.9700 .
C18 H18C 0.9700 .
C19 H19A 0.9700 .
C19 H19B 0.9700 .
C19 H19C 0.9700 .
C20 H20A 0.9700 .
C20 H20B 0.9700 .
C20 H20C 0.9700 .
C21 C22 1.382(13) .
C21 C26 1.384(13) .
C22 C23 1.383(14) .
C22 H22 0.9400 .
C23 C24 1.387(14) .
C23 H23 0.9400 .
C24 C25 1.381(14) .
C24 H24 0.9400 .
C25 C26 1.390(14) .
C25 H25 0.9400 .
C26 H26 0.9400 .
C27 C28 1.382(15) .
C27 C32 1.374(15) .
C28 C29 1.395(15) .
C28 H28 0.9400 .
C29 C30 1.393(15) .
C29 H29 0.9400 .
C30 C31 1.382(15) .
C30 H30 0.9400 .
C31 C32 1.380(15) .
C31 H31 0.9400 .
C32 H32 0.9400 .
C33 H33A 0.9700 .
C33 H33B 0.9700 .
C33 H33C 0.9700 .
C34 C35 1.380(13) .
C34 C39 1.392(13) .
C35 C36 1.390(13) .
C35 H35 0.9400 .
C36 C37 1.392(13) .
C36 H36 0.9400 .
C37 C38 1.392(14) .
C37 H37 0.9400 .
C38 C39 1.382(13) .
C38 H38 0.9400 .
C39 H39 0.9400 .
C40 C45 1.388(15) .
C40 C41 1.388(14) .
C41 C42 1.387(14) .
C41 H41 0.9400 .
C42 C43 1.396(16) .
C42 H42 0.9400 .
C43 C44 1.379(16) .
C43 H43 0.9400 .
C44 C45 1.379(15) .
C44 H44 0.9400 .
C45 H45 0.9400 .
O3 N4 1.14(3) .
N4 O4 1.28(4) 2_655
N4 O3 1.14(3) 2_655

loop_
_geom_torsion_atom_site_label_1
_geom_torsion_atom_site_label_2
_geom_torsion_atom_site_label_3
_geom_torsion_atom_site_label_4
_geom_torsion
_geom_torsion_site_symmetry_1
_geom_torsion_site_symmetry_4
C2 Au1 Au2 C3 -1.6(6) . .
N1 Au1 Au2 C3 179.2(5) . .
C2 Au1 Au2 N2 176.8(5) . .
N1 Au1 Au2 N2 -2.3(4) . .
Au2 Au1 N1 C1 5.8(11) . .
Au2 Au1 N1 C4 176.0(9) . .
Au1 Au2 N2 C1 0.5(10) . .
Au1 Au2 N2 C12 -173.0(9) . .
C4 N1 C1 N2 -177.1(12) . .
Au1 N1 C1 N2 -7(2) . .
C12 N2 C1 N1 176.8(12) . .
Au2 N2 C1 N1 3.5(19) . .
C21 P1 C2 Au1 -64.1(9) . .
C27 P1 C2 Au1 60.0(10) . .
C20 P1 C2 Au1 175.0(8) . .
Au2 Au1 C2 P1 -163.7(6) . .
C33 P2 C3 Au2 -177.8(7) . .
C34 P2 C3 Au2 -59.3(8) . .
C40 P2 C3 Au2 65.9(8) . .
Au1 Au2 C3 P2 -158.0(5) . .
C1 N1 C4 C5 -100.8(15) . .
Au1 N1 C4 C5 87.8(12) . .
C1 N1 C4 C9 81.5(17) . .
Au1 N1 C4 C9 -89.8(13) . .
C9 C4 C5 C6 -4(2) . .
N1 C4 C5 C6 178.6(13) . .
C9 C4 C5 C11 -178.3(14) . .
N1 C4 C5 C11 4(2) . .
C4 C5 C6 C7 6(2) . .
C11 C5 C6 C7 -179.5(16) . .
C5 C6 C7 C8 -4(3) . .
C6 C7 C8 C9 1(3) . .
C5 C4 C9 C8 0(2) . .
N1 C4 C9 C8 177.9(12) . .
C5 C4 C9 C10 179.5(14) . .
N1 C4 C9 C10 -3(2) . .
C7 C8 C9 C4 1(2) . .
C7 C8 C9 C10 -178.1(15) . .
C1 N2 C12 C17 98.8(15) . .
Au2 N2 C12 C17 -87.0(12) . .
C1 N2 C12 C13 -83.5(15) . .
Au2 N2 C12 C13 90.7(12) . .
C17 C12 C13 C14 2(2) . .
N2 C12 C13 C14 -175.6(11) . .
C17 C12 C13 C19 -177.2(13) . .
N2 C12 C13 C19 5.3(18) . .
C12 C13 C14 C15 -2(2) . .
C19 C13 C14 C15 177.4(15) . .
C13 C14 C15 C16 1(3) . .
C14 C15 C16 C17 0(3) . .
C13 C12 C17 C16 -1(2) . .
N2 C12 C17 C16 176.5(12) . .
C13 C12 C17 C18 178.7(13) . .
N2 C12 C17 C18 -4(2) . .
C15 C16 C17 C12 0(2) . .
C15 C16 C17 C18 -179.8(15) . .
C2 P1 C21 C22 -132.5(10) . .
C27 P1 C21 C22 106.1(12) . .
C20 P1 C21 C22 -8.5(13) . .
C2 P1 C21 C26 53.1(13) . .
C27 P1 C21 C26 -68.4(14) . .
C20 P1 C21 C26 177.0(12) . .
C26 C21 C22 C23 -6(2) . .
P1 C21 C22 C23 179.8(11) . .
C21 C22 C23 C24 4(2) . .
C22 C23 C24 C25 3(3) . .
C23 C24 C25 C26 -10(3) . .
C24 C25 C26 C21 8(3) . .
C22 C21 C26 C25 0(2) . .
P1 C21 C26 C25 174.3(13) . .
C21 P1 C27 C28 -150.4(16) . .
C2 P1 C27 C28 84.3(18) . .
C20 P1 C27 C28 -35.1(19) . .
C21 P1 C27 C32 20.5(19) . .
C2 P1 C27 C32 -104.9(17) . .
C20 P1 C27 C32 135.8(17) . .
C32 C27 C28 C29 8(3) . .
P1 C27 C28 C29 178.5(14) . .
C27 C28 C29 C30 -5(3) . .
C28 C29 C30 C31 4(3) . .
C29 C30 C31 C32 -4(3) . .
C30 C31 C32 C27 6(3) . .
C28 C27 C32 C31 -9(3) . .
P1 C27 C32 C31 -179.7(16) . .
C33 P2 C34 C35 -16.5(14) . .
C3 P2 C34 C35 -135.7(12) . .
C40 P2 C34 C35 100.4(13) . .
C33 P2 C34 C39 163.5(13) . .
C3 P2 C34 C39 44.3(14) . .
C40 P2 C34 C39 -79.7(13) . .
C39 C34 C35 C36 -2(2) . .
P2 C34 C35 C36 178.1(14) . .
C34 C35 C36 C37 -1(3) . .
C35 C36 C37 C38 6(3) . .
C36 C37 C38 C39 -6(3) . .
C35 C34 C39 C38 1(2) . .
P2 C34 C39 C38 -179.2(14) . .
C37 C38 C39 C34 3(3) . .
C33 P2 C40 C45 143.1(15) . .
C34 P2 C40 C45 26.3(17) . .
C3 P2 C40 C45 -99.8(16) . .
C33 P2 C40 C41 -47.8(14) . .
C34 P2 C40 C41 -164.6(11) . .
C3 P2 C40 C41 69.3(13) . .
C45 C40 C41 C42 -9(2) . .
P2 C40 C41 C42 -179.3(12) . .
C40 C41 C42 C43 9(2) . .
C41 C42 C43 C44 -11(3) . .
C42 C43 C44 C45 11(3) . .
C41 C40 C45 C44 11(3) . .
P2 C40 C45 C44 -179.8(15) . .
C43 C44 C45 C40 -11(3) . .
O4 O4 O3 N4 -21(3) 2_655 .
O3 O4 N4 O4 -157(3) . 2_655
O4 O4 N4 O3 157(3) 2_655 .
O4 O4 N4 O3 -42(7) 2_655 2_655
O3 O4 N4 O3 161(5) . 2_655
O4 O3 N4 O4 33(6) . 2_655
O4 O3 N4 O3 -168(2) . 2_655
